data_2311942
loop_
_publ_author_name
'Lu, Norman'
'Zheng, Jing Hung'
'Lu, Yi Jing'
'Chiang, Hsing Fang'
'Chu, Chun Wei'
'Thrasher, Joseph S.'
'Wen, Yuh Sheng'
'Liu, Ling Kang'

_publ_section_title
;
 Side-chain conformations in the isomorphous polyfluorinated
 {4,4'-bis[(2,2-difluoroethoxy)methyl]-2,2'-bipyridine-\k<sup>2</sup>N,N'}dichloridopalladium
 and -platinum complexes.
;
_journal_coeditor_code KU3207
_journal_issue 'Pt 11'
_journal_name_full 'Acta crystallographica. Section C, Structural chemistry'
_journal_page_first 930
_journal_page_last 936
_journal_paper_doi 10.1107/S2053229617013857
_journal_volume 73
_journal_year 2017
_chemical_formula_moiety 'C16 H16 Cl2 F4 N2 O2 Pt'
_chemical_formula_sum 'C16 H16 Cl2 F4 N2 O2 Pt'
_chemical_formula_weight 610.30
_space_group_crystal_system orthorhombic
_space_group_IT_number 61
_space_group_name_Hall '-P 2ac 2ab'
_space_group_name_H-M_alt 'P b c a'
_atom_sites_solution_hydrogens mixed
_audit_creation_method SHELXL-2013
_cell_angle_alpha 90
_cell_angle_beta 90
_cell_angle_gamma 90
_cell_formula_units_Z 8
_cell_length_a 7.7215(2)
_cell_length_b 16.5892(4)
_cell_length_c 28.1692(7)
_cell_measurement_reflns_used 9856
_cell_measurement_temperature 100.0(2)
_cell_measurement_theta_max 32.46
_cell_measurement_theta_min 2.56
_cell_volume 3608.29(16)
_computing_cell_refinement
;
SAINT (Bruker, 2015)
;
_computing_data_collection
;
APEX3 (Bruker, 2015)
;
_computing_data_reduction
;
SAINT (Bruker, 2015)
;
_computing_molecular_graphics
;
<i>shelXle</i> (H\"ubschle <i>et al.</i>,  2011)
;
_computing_publication_material
;
WinGX (Farrugia, 2012)
;
_computing_structure_refinement
;
SHELXL2013 (Sheldrick, 2015b)
;
_computing_structure_solution
;
SHELXT2014 (Sheldrick, 2015a)
;
_diffrn_ambient_temperature 100.0(2)
_diffrn_measured_fraction_theta_full 1.000
_diffrn_measured_fraction_theta_max 0.999
_diffrn_measurement_device_type 'Bruker APEXII CCD'
_diffrn_measurement_method '\f and \w scans'
_diffrn_radiation_type MoK\a
_diffrn_radiation_wavelength 0.71073
_diffrn_reflns_av_R_equivalents 0.0621
_diffrn_reflns_limit_h_max 8
_diffrn_reflns_limit_h_min -9
_diffrn_reflns_limit_k_max 21
_diffrn_reflns_limit_k_min -21
_diffrn_reflns_limit_l_max 36
_diffrn_reflns_limit_l_min -35
_diffrn_reflns_number 84386
_diffrn_reflns_theta_full 25.000
_diffrn_reflns_theta_max 27.130
_diffrn_reflns_theta_min 2.455
_exptl_absorpt_coefficient_mu 8.128
_exptl_absorpt_correction_T_max 0.7469
_exptl_absorpt_correction_T_min 0.5278
_exptl_absorpt_correction_type numerical
_exptl_absorpt_process_details
;
(SADABS; Bruker, 2015)
;
_exptl_crystal_colour yellow
_exptl_crystal_density_diffrn 2.247
_exptl_crystal_density_method 'not measured'
_exptl_crystal_description prism
_exptl_crystal_F_000 2320
_exptl_crystal_size_max 0.254
_exptl_crystal_size_mid 0.205
_exptl_crystal_size_min 0.090
_refine_diff_density_max 0.823
_refine_diff_density_min -1.226
_refine_ls_extinction_method none
_refine_ls_goodness_of_fit_ref 1.115
_refine_ls_hydrogen_treatment mixed
_refine_ls_matrix_type full
_refine_ls_number_parameters 252
_refine_ls_number_reflns 3979
_refine_ls_number_restraints 0
_refine_ls_restrained_S_all 1.115
_refine_ls_R_factor_all 0.0245
_refine_ls_R_factor_gt 0.0204
_refine_ls_shift/su_max 0.001
_refine_ls_shift/su_mean 0.000
_refine_ls_structure_factor_coef Fsqd
_refine_ls_weighting_details 'w=1/[\s^2^(Fo^2^)+11.5571P] where P=(Fo^2^+2Fc^2^)/3'
_refine_ls_weighting_scheme calc
_refine_ls_wR_factor_gt 0.0416
_refine_ls_wR_factor_ref 0.0431
_reflns_number_gt 3592
_reflns_number_total 3979
_reflns_threshold_expression 'I > 2\s(I)'
_cod_data_source_file ku3207sup1.cif
_cod_data_source_block i16258
_cod_database_code 2311942
_shelx_space_group_comment
;
The symmetry employed for this shelxl refinement is uniquely defined
by the following loop, which should always be used as a source of
symmetry information in preference to the above space-group names.
They are only intended as comments.
;
_shelx_estimated_absorpt_t_min 0.232
_shelx_estimated_absorpt_t_max 0.528
_shelxl_version_number .2013

loop_
_space_group_symop_operation_xyz
'x, y, z'
'-x+1/2, -y, z+1/2'
'-x, y+1/2, -z+1/2'
'x+1/2, -y+1/2, -z'
'-x, -y, -z'
'x-1/2, y, -z-1/2'
'x, -y-1/2, z-1/2'
'-x-1/2, y-1/2, z'

loop_
_atom_site_type_symbol
_atom_site_label
_atom_site_fract_x
_atom_site_fract_y
_atom_site_fract_z
_atom_site_U_iso_or_equiv
_atom_site_adp_type
_atom_site_calc_flag
_atom_site_occupancy
Pt Pt1 0.42137(2) 0.85730(2) 0.54665(2) 0.01157(4) Uani d 1
Cl Cl1 0.45804(10) 0.74613(5) 0.49958(3) 0.01687(16) Uani d 1
Cl Cl2 0.56761(10) 0.79290(5) 0.60687(3) 0.01711(16) Uani d 1
F F1 0.3387(3) 1.15000(14) 0.76924(8) 0.0312(5) Uani d 1
F F2 0.3084(3) 1.27987(14) 0.76693(8) 0.0341(5) Uani d 1
F F3 -0.1091(3) 0.98013(15) 0.26753(9) 0.0426(6) Uani d 1
F F4 0.0152(4) 1.08122(16) 0.23232(8) 0.0512(7) Uani d 1
O O1 0.3887(3) 1.21668(14) 0.68078(8) 0.0161(5) Uani d 1
O O2 0.0153(4) 1.03499(14) 0.35420(9) 0.0257(6) Uani d 1
N N1 0.3976(3) 0.96340(16) 0.58094(9) 0.0126(5) Uani d 1
N N2 0.2895(3) 0.91887(15) 0.49699(9) 0.0121(5) Uani d 1
C C1 0.3282(4) 1.02399(19) 0.55400(11) 0.0112(6) Uani d 1
C C2 0.3204(4) 1.10254(19) 0.57030(11) 0.0134(6) Uani d 1
H H2 0.2715 1.1437 0.5510 0.016 Uiso calc 1
C C3 0.3847(4) 1.12075(19) 0.61510(11) 0.0144(6) Uani d 1
C C4 0.4483(4) 1.0582(2) 0.64290(12) 0.0169(7) Uani d 1
H H4 0.4885 1.0687 0.6742 0.020 Uiso calc 1
C C5 0.4531(4) 0.9807(2) 0.62491(12) 0.0162(7) Uani d 1
H H5 0.4970 0.9385 0.6442 0.019 Uiso calc 1
C C6 0.2641(4) 0.99847(19) 0.50711(11) 0.0119(6) Uani d 1
C C7 0.1857(4) 1.04981(18) 0.47518(11) 0.0124(6) Uani d 1
H H7 0.1721 1.1053 0.4825 0.015 Uiso calc 1
C C8 0.1269(4) 1.01942(19) 0.43221(11) 0.0128(6) Uani d 1
C C9 0.1476(4) 0.93767(19) 0.42307(11) 0.0137(6) Uani d 1
H H9 0.1060 0.9152 0.3942 0.016 Uiso calc 1
C C10 0.2290(4) 0.88928(19) 0.45614(11) 0.0148(6) Uani d 1
H H10 0.2423 0.8334 0.4496 0.018 Uiso calc 1
C C11 0.3921(4) 1.20787(19) 0.63081(11) 0.0169(7) Uani d 1
H H11A 0.4994 1.2327 0.6183 0.020 Uiso calc 1
H H11B 0.2926 1.2372 0.6170 0.020 Uiso calc 1
C C12 0.2194(4) 1.2069(2) 0.69995(12) 0.0200(7) Uani d 1
H H12A 0.1702 1.1545 0.6898 0.024 Uiso calc 1
H H12B 0.1425 1.2505 0.6884 0.024 Uiso calc 1
C C13 0.2324(5) 1.2098(2) 0.75282(13) 0.0235(7) Uani d 1
C C14 0.0484(4) 1.07680(19) 0.39690(11) 0.0151(6) Uani d 1
H H14A -0.0608 1.0992 0.4097 0.018 Uiso calc 1
H H14B 0.1291 1.1221 0.3909 0.018 Uiso calc 1
C C15 -0.0103(6) 1.0862(2) 0.31493(13) 0.0277(8) Uani d 1
H H15A 0.0725 1.1318 0.3157 0.033 Uiso calc 1
H H15B -0.1296 1.1080 0.3149 0.033 Uiso calc 1
C C16 0.0197(6) 1.0353(2) 0.27231(14) 0.0301(9) Uani d 1
H H13 0.121(5) 1.207(2) 0.7684(14) 0.022(10) Uiso d 1
H H16 0.141(6) 1.006(3) 0.2742(17) 0.042(13) Uiso d 1

loop_
_atom_site_aniso_label
_atom_site_aniso_U_11
_atom_site_aniso_U_22
_atom_site_aniso_U_33
_atom_site_aniso_U_12
_atom_site_aniso_U_13
_atom_site_aniso_U_23
Pt1 0.01169(6) 0.00935(6) 0.01365(6) -0.00064(4) 0.00126(5) 0.00153(4)
Cl1 0.0183(4) 0.0103(3) 0.0220(4) 0.0010(3) -0.0018(3) -0.0019(3)
Cl2 0.0185(4) 0.0148(4) 0.0180(4) 0.0014(3) -0.0014(3) 0.0039(3)
F1 0.0307(12) 0.0364(13) 0.0263(12) 0.0029(10) -0.0038(9) 0.0077(10)
F2 0.0422(14) 0.0347(13) 0.0255(12) -0.0002(11) 0.0019(10) -0.0119(10)
F3 0.0479(15) 0.0378(14) 0.0422(15) -0.0048(12) -0.0166(12) -0.0100(11)
F4 0.097(2) 0.0396(15) 0.0168(12) 0.0091(15) 0.0028(13) 0.0027(10)
O1 0.0166(11) 0.0204(12) 0.0112(11) -0.0008(9) -0.0008(9) -0.0038(9)
O2 0.0477(16) 0.0147(12) 0.0148(12) -0.0024(11) -0.0101(11) 0.0017(10)
N1 0.0126(13) 0.0124(12) 0.0129(13) -0.0010(10) 0.0040(10) 0.0015(10)
N2 0.0110(12) 0.0111(12) 0.0142(13) -0.0029(10) 0.0019(10) 0.0012(10)
C1 0.0097(14) 0.0136(15) 0.0103(15) -0.0011(11) 0.0022(11) 0.0029(11)
C2 0.0138(15) 0.0128(15) 0.0135(15) 0.0006(12) 0.0033(12) 0.0021(12)
C3 0.0113(15) 0.0164(16) 0.0155(16) -0.0015(12) 0.0030(12) -0.0010(12)
C4 0.0187(16) 0.0205(17) 0.0114(15) -0.0013(13) 0.0001(13) 0.0000(13)
C5 0.0166(16) 0.0177(16) 0.0143(16) 0.0021(13) 0.0018(12) 0.0016(12)
C6 0.0085(14) 0.0123(14) 0.0147(15) -0.0030(11) 0.0034(12) 0.0008(12)
C7 0.0118(14) 0.0107(15) 0.0148(16) -0.0008(11) 0.0028(12) 0.0005(12)
C8 0.0097(14) 0.0143(15) 0.0145(15) -0.0028(12) 0.0014(12) 0.0014(12)
C9 0.0126(15) 0.0145(15) 0.0141(15) -0.0024(12) 0.0003(12) -0.0011(12)
C10 0.0132(15) 0.0135(14) 0.0177(15) -0.0025(12) 0.0012(13) -0.0015(13)
C11 0.0217(17) 0.0155(16) 0.0134(16) -0.0008(13) -0.0008(13) -0.0033(12)
C12 0.0139(16) 0.0266(18) 0.0196(17) 0.0019(14) -0.0012(13) -0.0019(14)
C13 0.0190(18) 0.0301(19) 0.0213(18) 0.0042(15) 0.0007(15) -0.0027(15)
C14 0.0168(16) 0.0151(15) 0.0134(15) 0.0000(13) -0.0009(12) 0.0000(12)
C15 0.046(2) 0.0213(18) 0.0162(18) 0.0031(17) -0.0047(16) 0.0043(14)
C16 0.045(2) 0.026(2) 0.0201(19) 0.0000(18) -0.0025(17) 0.0007(16)

loop_
_atom_type_symbol
_atom_type_description
_atom_type_scat_dispersion_real
_atom_type_scat_dispersion_imag
_atom_type_scat_source
Pt Pt -1.7033 8.3905 'International Tables Vol C Tables 4.2.6.8 and 6.1.1.4'
Cl Cl 0.1484 0.1585 'International Tables Vol C Tables 4.2.6.8 and 6.1.1.4'
F F 0.0171 0.0103 'International Tables Vol C Tables 4.2.6.8 and 6.1.1.4'
O O 0.0106 0.0060 'International Tables Vol C Tables 4.2.6.8 and 6.1.1.4'
N N 0.0061 0.0033 'International Tables Vol C Tables 4.2.6.8 and 6.1.1.4'
C C 0.0033 0.0016 'International Tables Vol C Tables 4.2.6.8 and 6.1.1.4'
H H 0.0000 0.0000 'International Tables Vol C Tables 4.2.6.8 and 6.1.1.4'

loop_
_exptl_crystal_face_index_h
_exptl_crystal_face_index_k
_exptl_crystal_face_index_l
_exptl_crystal_face_perp_dist
-1 0 0 0.071
0 1 0 0.127
0 -1 0 0.082
0 0 1 0.045
0 0 -1 0.035
1 0 1 0.095
1 0 -1 0.102
1 -1 0 0.089
0 1 -1 0.109
1 -1 -1 0.087
0 1 1 0.131
0 -1 -1 0.053
1 1 -1 0.137
1 1 0 0.134

loop_
_geom_angle_atom_site_label_1
_geom_angle_atom_site_label_2
_geom_angle_atom_site_label_3
_geom_angle
N2 Pt1 N1 81.00(11)
N2 Pt1 Cl1 93.95(8)
N1 Pt1 Cl1 172.83(8)
N2 Pt1 Cl2 176.43(8)
N1 Pt1 Cl2 95.57(8)
Cl1 Pt1 Cl2 89.55(3)
C11 O1 C12 112.5(2)
C15 O2 C14 113.5(3)
C5 N1 C1 118.7(3)
C5 N1 Pt1 126.9(2)
C1 N1 Pt1 114.3(2)
C10 N2 C6 119.0(3)
C10 N2 Pt1 126.2(2)
C6 N2 Pt1 114.8(2)
N1 C1 C2 121.7(3)
N1 C1 C6 114.7(3)
C2 C1 C6 123.6(3)
C1 C2 C3 119.4(3)
C2 C3 C4 118.4(3)
C2 C3 C11 119.2(3)
C4 C3 C11 122.3(3)
C5 C4 C3 119.8(3)
N1 C5 C4 121.9(3)
N2 C6 C7 121.6(3)
N2 C6 C1 114.7(3)
C7 C6 C1 123.7(3)
C6 C7 C8 119.2(3)
C7 C8 C9 118.6(3)
C7 C8 C14 118.6(3)
C9 C8 C14 122.8(3)
C10 C9 C8 119.7(3)
N2 C10 C9 121.8(3)
O1 C11 C3 112.9(3)
O1 C12 C13 108.2(3)
F2 C13 F1 105.2(3)
F2 C13 C12 110.4(3)
F1 C13 C12 110.7(3)
O2 C14 C8 109.0(3)
O2 C15 C16 105.6(3)
F3 C16 F4 106.1(3)
F3 C16 C15 110.4(4)
F4 C16 C15 110.3(3)
C1 C2 H2 120
C3 C2 H2 120
C3 C4 H4 120
C5 C4 H4 120
N1 C5 H5 119
C4 C5 H5 119
C6 C7 H7 120
C8 C7 H7 120
C8 C9 H9 120
C10 C9 H9 120
N2 C10 H10 119
C9 C10 H10 119
O1 C11 H11A 109
O1 C11 H11B 109
C3 C11 H11A 109
C3 C11 H11B 109
H11A C11 H11B 108
O1 C12 H12A 110
O1 C12 H12B 110
C13 C12 H12A 110
C13 C12 H12B 110
H12A C12 H12B 108
F1 C13 H13 110(2)
F2 C13 H13 107(2)
C12 C13 H13 113(2)
O2 C14 H14A 110
O2 C14 H14B 110
C8 C14 H14A 110
C8 C14 H14B 110
H14A C14 H14B 108
O2 C15 H15A 111
O2 C15 H15B 111
C16 C15 H15A 111
C16 C15 H15B 111
H15A C15 H15B 109
F3 C16 H16 110(3)
F4 C16 H16 109(3)
C15 C16 H16 111(3)

loop_
_geom_bond_atom_site_label_1
_geom_bond_atom_site_label_2
_geom_bond_distance
Pt1 N2 2.009(3)
Pt1 N1 2.016(3)
Pt1 Cl1 2.2891(8)
Pt1 Cl2 2.3008(8)
F1 C13 1.369(4)
F2 C13 1.361(4)
F3 C16 1.358(5)
F4 C16 1.360(5)
O1 C11 1.415(4)
O1 C12 1.424(4)
O2 C15 1.409(4)
O2 C14 1.412(4)
N1 C5 1.342(4)
N1 C1 1.369(4)
N2 C10 1.336(4)
N2 C6 1.365(4)
C1 C2 1.383(4)
C1 C6 1.473(4)
C2 C3 1.389(5)
C3 C4 1.390(5)
C3 C11 1.513(4)
C4 C5 1.383(5)
C6 C7 1.379(4)
C7 C8 1.387(4)
C8 C9 1.390(4)
C8 C14 1.504(4)
C9 C10 1.381(5)
C12 C13 1.494(5)
C15 C16 1.486(5)
C2 H2 0.95
C4 H4 0.95
C5 H5 0.95
C7 H7 0.95
C9 H9 0.95
C10 H10 0.95
C11 H11A 0.99
C11 H11B 0.99
C12 H12A 0.99
C12 H12B 0.99
C13 H13 0.97(4)
C14 H14A 0.99
C14 H14B 0.99
C15 H15A 0.99
C15 H15B 0.99
C16 H16 1.06(5)
